data_4312324
loop_
_publ_author_name
'Marcin Brynda'
'G\'erald Bernardinelli'
'Cosmina Dutan'
'Michel Geoffroy'

_publ_contact_author
;
     Dr Gerald Bernardinelli
     Laboratoire de Cristallographie
     Universite de Geneve
     24, quai E. Ansermet
     CH - 1211 Geneve 4
     Switzerland
;
_publ_contact_author_email gerald.bernardinelli@cryst.unige.ch
_publ_contact_author_fax '(+[41] 22) 702 61 08'
_publ_contact_author_phone '(+[41] 22) 702 62 02'
_publ_section_title
;
 Kinetic Stabilization of Primary Hydrides of Main Group Elements. The
 Synthesis of an Air-Stable, Crystalline Arsine and Silane
;
_journal_name_full 'Inorganic Chemistry'
_journal_page_first 6586
_journal_page_last 6588
_journal_paper_doi 10.1021/ic034367r
_journal_volume 42
_journal_year 2003
_chemical_formula_moiety 'C20 H15 As'
_chemical_formula_sum 'C20 H15 As'
_chemical_formula_weight 330.2
_chemical_name_common
;
9-arsinyltriptycene
;
_chemical_name_systematic
;
tribenzobarellenearsine
;
_space_group_IT_number 161
_symmetry_cell_setting trigonal
_symmetry_space_group_name_Hall 'R 3 -2"c'
_symmetry_space_group_name_H-M 'R 3 c :H'
_audit_conform_dict_name cif_core.dic
_audit_conform_dict_version 2.0.1
_audit_creation_date 2002-10-01
_audit_creation_method from_xtal_archive_file_using_CIFIO
_audit_update_record 2003-06-05
_cell_angle_alpha 90.00000
_cell_angle_beta 90.00000
_cell_angle_gamma 120.0000
_cell_formula_units_Z 6
_cell_length_a 12.0606(8)
_cell_length_b 12.0606(8)
_cell_length_c 17.2786(11)
_cell_measurement_reflns_used 4483
_cell_measurement_temperature 200
_cell_measurement_theta_max 25.9
_cell_measurement_theta_min 2.25
_cell_volume 2176.6(2)
_computing_cell_refinement 'CELL (Stoe & Cie, 1999)'
_computing_data_collection 'EXPOSE (Stoe & Cie, 1999)'
_computing_data_reduction 'XRED (Stoe & Cie, 1999)'
_computing_molecular_graphics xtal_gx3
_computing_publication_material xtal_CIFIO
_computing_structure_refinement xtal_CRYLSQ
_diffrn_detector_area_resol_mean 6
_diffrn_measured_fraction_theta_max 1.0
_diffrn_measurement_device_type 'Stoe Ipds'
_diffrn_measurement_method \f
_diffrn_radiation_type 'Mo K\a'
_diffrn_radiation_wavelength .71073
_diffrn_reflns_av_R_equivalents .057
_diffrn_reflns_limit_h_max 14
_diffrn_reflns_limit_h_min -14
_diffrn_reflns_limit_k_max 14
_diffrn_reflns_limit_k_min -14
_diffrn_reflns_limit_l_max 21
_diffrn_reflns_limit_l_min -20
_diffrn_reflns_number 6310
_diffrn_reflns_theta_max 25.87
_diffrn_standards_decay_% 0
_exptl_absorpt_coefficient_mu 2.33
_exptl_absorpt_correction_T_max .7501
_exptl_absorpt_correction_T_min .5785
_exptl_absorpt_correction_type numerical
_exptl_absorpt_process_details 'XRED; Stoe & Cie, 1999'
_exptl_crystal_colour colorless
_exptl_crystal_density_diffrn 1.512
_exptl_crystal_density_meas ?
_exptl_crystal_description prism
_exptl_crystal_size_max .28
_exptl_crystal_size_mid .19
_exptl_crystal_size_min .14
_refine_diff_density_max .502
_refine_diff_density_min -.524
_refine_ls_abs_structure_details Flack_xabs_refined
_refine_ls_abs_structure_Flack .26(4)
_refine_ls_extinction_coef .00000
_refine_ls_extinction_method none
_refine_ls_goodness_of_fit_ref 1.76(8)
_refine_ls_hydrogen_treatment mixed
_refine_ls_number_parameters 77
_refine_ls_number_reflns 631
_refine_ls_R_factor_gt .033
_refine_ls_shift/su_max .0012
_refine_ls_structure_factor_coef F
_refine_ls_weighting_details \w=1/[\s^2^(Fo)+0.0005(Fo^2^)]
_refine_ls_weighting_scheme calc
_refine_ls_wR_factor_ref .036
_reflns_Friedel_coverage .99
_reflns_number_gt 631
_reflns_number_total 941
_reflns_threshold_expression 'refl observed if Fo > 3.99 \s(Fo)'
_cod_data_source_file ic034367rrom20030623_024356.cif
_cod_data_source_block MAAS
_cod_depositor_comments
;
The following automatic conversions were performed:

'_exptl_crystal_density_meas' value 'not_measured' was changed to '?'
- the value is perceived as not measured.

Automatic conversion script
Id: cif_fix_values 3008 2015-01-20 13:52:24Z robertas 
;
_cod_original_cell_volume 2176.6(4)
_cod_original_sg_symbol_Hall 'R 3 -2"C'
_cod_original_sg_symbol_H-M 'R 3 c'
_cod_database_code 4312324

loop_
_symmetry_equiv_pos_as_xyz
+x,+y,+z
-y,+x-y,+z
-y,-x,1/2+z
-x+y,-x,+z
+x,+x-y,1/2+z
-x+y,+y,1/2+z
2/3+x,1/3+y,1/3+z
1/3+x,2/3+y,2/3+z
2/3-y,1/3+x-y,1/3+z
1/3-y,2/3+x-y,2/3+z
2/3-y,1/3-x,5/6+z
1/3-y,2/3-x,1/6+z
2/3-x+y,1/3-x,1/3+z
1/3-x+y,2/3-x,2/3+z
2/3+x,1/3+x-y,5/6+z
1/3+x,2/3+x-y,1/6+z
2/3-x+y,1/3+y,5/6+z
1/3-x+y,2/3+y,1/6+z

loop_
_atom_site_label
_atom_site_fract_x
_atom_site_fract_y
_atom_site_fract_z
_atom_site_U_iso_or_equiv
_atom_site_occupancy
_atom_site_adp_type
As1 .33333 .66666 .5891(4) .0624(11) .718(6) Uani
As2 .33334 .66666 .2009(5) .053(3) .282(6) Uani
C1 .33334 .66666 .4635(10) .061(9) 1.00000 Uani
C2 .4493(8) .6659(9) .4406(5) .027(3) 1.00000 Uani
C3 .5489(9) .6635(8) .4812(6) .039(4) 1.00000 Uani
C4 .6448(10) .6601(11) .4401(6) .043(5) 1.00000 Uani
C5 .6471(12) .6630(12) .3598(7) .051(5) 1.00000 Uani
C6 .5486(8) .6654(9) .3196(5) .040(5) 1.00000 Uani
C7 .4485(9) .6658(10) .3592(6) .040(4) 1.00000 Uani
C8 .33334 .66666 .3206(5) .015(4) 1.00000 Uani
H01 .244(10) .696(13) .617(4) .04000 .479(4) Uiso
H02 .332(3) .558(5) .173(4) .04000 .188(4) Uiso
H1 .33333 .66666 .520(3) .04000 .282(6) Uiso
H8 .33333 .66666 .265(3) .04000 .718(6) Uiso
H3 .55007 .66420 .53788 .04000 1.00000 Uiso
H4 .71302 .65553 .46817 .04000 1.00000 Uiso
H5 .71776 .66332 .33165 .04000 1.00000 Uiso
H6 .54968 .66683 .26285 .04000 1.00000 Uiso

loop_
_atom_site_aniso_label
_atom_site_aniso_U_11
_atom_site_aniso_U_22
_atom_site_aniso_U_33
_atom_site_aniso_U_12
_atom_site_aniso_U_13
_atom_site_aniso_U_23
As1 .0776(10) .0776(10) .0319(12) .0388(5) .00000 .00000
As2 .070(3) .070(3) .018(3) .0351(13) .00000 .00000
C1 .079(8) .079(8) .026(10) .039(4) .00000 .00000
C2 .022(5) .022(4) .038(4) .013(4) -.007(3) -.007(4)
C3 .039(6) .029(5) .042(4) .013(5) -.008(4) -.005(4)
C4 .032(6) .027(4) .075(6) .019(5) -.018(5) -.021(6)
C5 .048(8) .043(6) .075(6) .031(6) .017(7) .010(6)
C6 .031(6) .039(6) .045(5) .015(5) .008(4) -.001(4)
C7 .048(6) .027(5) .038(5) .014(5) .005(4) .002(4)
C8 .018(4) .018(4) .007(6) .0092(16) .00000 .00000

loop_
_atom_type_symbol
_atom_type_scat_source
_atom_type_scat_dispersion_real
_atom_type_scat_dispersion_imag
C Int._Tables_Vol_IV_Tables_2.2B_and_2.3.1 .002 .002
H Int._Tables_Vol_IV_Tables_2.2B_and_2.3.1 0 0
As Int._Tables_Vol_IV_Tables_2.2B_and_2.3.1 -.03 2.007

loop_
_geom_angle_atom_site_label_1
_geom_angle_atom_site_label_2
_geom_angle_atom_site_label_3
_geom_angle_site_symmetry_1
_geom_angle_site_symmetry_2
_geom_angle_site_symmetry_3
_geom_angle
C1 As1 H01 . . . 111(4)
C1 As1 H01 . . 2_665 111(4)
C1 As1 H01 . . 4_565 111(4)
H01 As1 H01 . . 2_665 108(9)
H01 As1 H01 . . 4_565 108(9)
H01 As1 H01 2_665 . 4_565 108(9)
As1 C1 C2 . . . 105.7(8)
As1 C1 C2 . . 2_665 105.7(8)
As1 C1 C2 . . 4_565 105.7(8)
C2 C1 C2 . . 2_665 113.0(8)
C2 C1 C2 . . 4_565 113.0(8)
C2 C1 C2 2_665 . 4_565 113.0(8)
C1 C2 C3 . . . 134.3(10)
C1 C2 C7 . . . 105.3(11)
C3 C2 C7 . . . 120.3(10)
C2 C3 C4 . . . 119.0(9)
C3 C4 C5 . . . 121.4(12)
C4 C5 C6 . . . 119.6(13)
C5 C6 C7 . . . 120.4(9)
C2 C7 C6 . . . 119.2(10)
C2 C7 C8 . . . 115.9(10)
C6 C7 C8 . . . 124.9(9)
C7 C8 C7 . . 2_665 102.7(8)
C7 C8 C7 . . 4_565 102.8(8)
C7 C8 C7 2_665 . 4_565 102.7(8)
C8 As2 H02 . . . 110(3)
C8 As2 H02 . . 2_665 110(3)
C8 As2 H02 . . 4_565 110(3)
H02 As2 H02 . . 2_665 109(4)
H02 As2 H02 . . 4_565 109(4)
H02 As2 H02 2_665 . 4_565 109(4)
As2 C8 C7 . . . 115.6(5)
As2 C8 C7 . . 2_665 115.6(5)
As2 C8 C7 . . 4_565 115.6(5)

loop_
_geom_bond_atom_site_label_1
_geom_bond_atom_site_label_2
_geom_bond_site_symmetry_1
_geom_bond_site_symmetry_2
_geom_bond_distance
As1 C1 . . 2.170(18)
As1 H01 . . 1.38(15)
As1 H01 . 2_665 1.38(15)
As1 H01 . 4_565 1.38(15)
C1 C2 . . 1.458(12)
C1 C2 . 2_665 1.458(12)
C1 C2 . 4_565 1.458(12)
C2 C3 . . 1.403(15)
C2 C7 . . 1.407(13)
C3 C4 . . 1.375(17)
C4 C5 . . 1.388(16)
C5 C6 . . 1.389(18)
C6 C7 . . 1.390(16)
C7 C8 . . 1.545(13)
As2 C8 . . 2.070(12)
As2 H02 . . 1.39(6)
As2 H02 . 2_665 1.39(6)
As2 H02 . 4_565 1.39(6)

loop_
_geom_torsion_atom_site_label_1
_geom_torsion_atom_site_label_2
_geom_torsion_atom_site_label_3
_geom_torsion_atom_site_label_4
_geom_torsion_site_symmetry_1
_geom_torsion_site_symmetry_2
_geom_torsion_site_symmetry_3
_geom_torsion_site_symmetry_4
_geom_torsion
H01 As1 C1 C2 . . . . 167(6)
H01 As1 C1 C2 . . . 2_665 47(6)
H01 As1 C1 C2 . . . 4_565 -73(6)
H01 As1 C1 C2 2_665 . . . -73(6)
H01 As1 C1 C2 2_665 . . 2_665 167(8)
H01 As1 C1 C2 2_665 . . 4_565 47(8)
H01 As1 C1 C2 4_565 . . . 47(8)
H01 As1 C1 C2 4_565 . . 2_665 -73(8)
H01 As1 C1 C2 4_565 . . 4_565 167(8)
As1 C1 C2 C3 . . . . 1.1(11)
As1 C1 C2 C7 . . . . 179.9(6)
As1 C1 C2 C7 . . 4_565 4_565 179.9(6)
As1 C1 C2 C7 . . 2_665 2_665 179.9(6)
C2 C1 C2 C3 2_665 . . . 116.2(14)
C2 C1 C2 C3 4_565 . . . -114.0(14)
C2 C1 C2 C7 2_665 . . . -65.2(12)
C2 C1 C2 C7 4_565 . . . 65.2(12)
C2 C1 C2 C7 . . 2_665 2_665 65.2(12)
C2 C1 C2 C7 4_565 . 2_665 2_665 -65.2(12)
C2 C1 C2 C7 . . 4_565 4_565 -65.2(12)
C2 C1 C2 C7 2_665 . 4_565 4_565 65.2(12)
C1 C2 C3 C4 . . . . 178.3(9)
C7 C2 C3 C4 . . . . -.4(14)
C1 C2 C7 C6 . . . . 179.9(8)
C1 C2 C7 C8 . . . . .1(10)
C3 C2 C7 C6 . . . . -1.1(14)
C3 C2 C7 C8 . . . . 179.2(7)
C2 C3 C4 C5 . . . . 2.0(15)
C3 C4 C5 C6 . . . . -2.0(17)
C4 C5 C6 C7 . . . . .4(16)
C5 C6 C7 C2 . . . . 1.1(15)
C5 C6 C7 C8 . . . . -179.2(9)
C2 C7 C8 C7 . . . 2_665 53.3(10)
C2 C7 C8 C7 . . . 4_565 -53.3(10)
C6 C7 C8 C7 . . . 2_665 -126.7(10)
C6 C7 C8 C7 . . . 4_565 126.7(10)
C7 C8 C7 C2 . . 2_665 2_665 -53.3(10)
C7 C8 C7 C2 4_565 . 2_665 2_665 53.3(10)
C7 C8 C7 C2 . . 4_565 4_565 53.3(10)
C7 C8 C7 C2 2_665 . 4_565 4_565 -53.3(10)
C1 C2 C7 C8 . 2_665 2_665 . .1(10)
C1 C2 C7 C8 . 4_565 4_565 . .1(10)
H02 As2 C8 C7 . . . . 60.0(12)
H02 As2 C8 C7 . . . 2_665 -180.0(12)
H02 As2 C8 C7 . . . 4_565 -60.0(12)
H02 As2 C8 C7 2_665 . . . -60.0(12)
H02 As2 C8 C7 2_665 . . 2_665 60.0(12)
H02 As2 C8 C7 2_665 . . 4_565 180.0(12)
H02 As2 C8 C7 4_565 . . . -180.0(12)
H02 As2 C8 C7 4_565 . . 2_665 -60.0(12)
H02 As2 C8 C7 4_565 . . 4_565 60.0(12)
As2 C8 C7 C2 . . 2_665 2_665 179.9(7)
As2 C8 C7 C2 . . 4_565 4_565 179.9(7)
